data_1519975
loop_
_publ_author_name
'Callear, Samantha K.'
'Hursthouse, Michael B.'
'Threlfall, Terence L.'

_publ_section_title
;
 Methylammonium L-tartrate
;
_journal_name_full 'Crystal Structure Report Archive'
_journal_page_first 579
_journal_year 2008
_chemical_formula_sum 'C5 H11 N O6'
_chemical_formula_weight 181.15
_chemical_name_systematic
;
Methylammonium L-tartrate
;
_space_group_IT_number 1
_symmetry_cell_setting triclinic
_symmetry_space_group_name_Hall 'P 1'
_symmetry_space_group_name_H-M 'P 1'
_atom_sites_solution_hydrogens geom
_atom_sites_solution_primary direct
_atom_sites_solution_secondary difmap
_cell_angle_alpha 78.735(8)
_cell_angle_beta 83.330(10)
_cell_angle_gamma 79.077(11)
_cell_formula_units_Z 1
_cell_length_a 5.1580(5)
_cell_length_b 5.3261(7)
_cell_length_c 7.5218(6)
_cell_measurement_reflns_used 880
_cell_measurement_temperature 120(2)
_cell_measurement_theta_max 27.48
_cell_measurement_theta_min 2.91
_cell_volume 198.31(4)
_computing_cell_refinement 'DENZO (Otwinowski & Minor, 1997) & COLLECT (Hooft, R.W.W., 1998)'
_computing_data_collection 'COLLECT (Hooft, R.W.W., 1998)'
_computing_data_reduction 'DENZO (Otwinowski & Minor, 1997) & COLLECT (Hooft, R.W.W., 1998)'
_computing_structure_refinement 'SHELXL-97 (Sheldrick, 1997)'
_diffrn_ambient_temperature 120(2)
_diffrn_detector_area_resol_mean 9.091
_diffrn_measured_fraction_theta_full 0.993
_diffrn_measured_fraction_theta_max 0.993
_diffrn_measurement_device_type 'BrukerNonius 95mm CCD camera on \k-goniostat'
_diffrn_measurement_method '\f & \w scans'
_diffrn_radiation_monochromator graphite
_diffrn_radiation_source 'Bruker-Nonius FR591 rotating anode'
_diffrn_radiation_type MoK\a
_diffrn_radiation_wavelength 0.71073
_diffrn_reflns_av_R_equivalents 0.0369
_diffrn_reflns_av_sigmaI/netI 0.0319
_diffrn_reflns_limit_h_max 6
_diffrn_reflns_limit_h_min -6
_diffrn_reflns_limit_k_max 6
_diffrn_reflns_limit_k_min -6
_diffrn_reflns_limit_l_max 9
_diffrn_reflns_limit_l_min -9
_diffrn_reflns_number 4311
_diffrn_reflns_theta_full 27.46
_diffrn_reflns_theta_max 27.46
_diffrn_reflns_theta_min 3.96
_exptl_absorpt_coefficient_mu 0.141
_exptl_absorpt_correction_T_max 0.9972
_exptl_absorpt_correction_T_min 0.9724
_exptl_absorpt_correction_type multi-scan
_exptl_absorpt_process_details 'SADABS V2.10 (Sheldrick, G.M., 2003)'
_exptl_crystal_colour colourless
_exptl_crystal_density_diffrn 1.517
_exptl_crystal_density_method 'not measured'
_exptl_crystal_description lath
_exptl_crystal_F_000 96
_exptl_crystal_size_max 0.20
_exptl_crystal_size_mid 0.12
_exptl_crystal_size_min 0.02
_refine_diff_density_max 0.226
_refine_diff_density_min -0.189
_refine_diff_density_rms 0.048
_refine_ls_abs_structure_details 'Flack H D (1983), Acta Cryst. A39, 876-881'
_refine_ls_abs_structure_Flack 10(10)
_refine_ls_extinction_coef 0.19(3)
_refine_ls_extinction_expression Fc^*^=kFc[1+0.001xFc^2^\l^3^/sin(2\q)]^-1/4^
_refine_ls_extinction_method SHELXL
_refine_ls_goodness_of_fit_ref 1.079
_refine_ls_hydrogen_treatment constr
_refine_ls_matrix_type full
_refine_ls_number_parameters 116
_refine_ls_number_reflns 905
_refine_ls_number_restraints 3
_refine_ls_restrained_S_all 1.077
_refine_ls_R_factor_all 0.0381
_refine_ls_R_factor_gt 0.0330
_refine_ls_shift/su_max 0.000
_refine_ls_shift/su_mean 0.000
_refine_ls_structure_factor_coef Fsqd
_refine_ls_weighting_details 'calc w=1/[\s^2^(Fo^2^)+(0.0410P)^2^+0.0422P] where P=(Fo^2^+2Fc^2^)/3'
_refine_ls_weighting_scheme calc
_refine_ls_wR_factor_gt 0.0743
_refine_ls_wR_factor_ref 0.0779
_reflns_number_gt 840
_reflns_number_total 905
_reflns_threshold_expression >2sigma(I)
_cod_data_source_file eCrystal-579.cif
_cod_data_source_block 05skc0002p1
_cod_depositor_comments
;
Citation :
Callear, Samantha K. and Hursthouse, Michael B. and 
Threlfall, Terence L. (2008) 
University of Southampton, Crystal Structure Report Archive. 
(doi:10.5258/ecrystals/579)

More at:
http://ecrystals.chem.soton.ac.uk/579/
;
_cod_original_sg_symbol_H-M P1
_cod_database_code 1519975

loop_
_symmetry_equiv_pos_as_xyz
'x, y, z'

loop_
_atom_site_label
_atom_site_type_symbol
_atom_site_fract_x
_atom_site_fract_y
_atom_site_fract_z
_atom_site_U_iso_or_equiv
_atom_site_adp_type
_atom_site_occupancy
_atom_site_symmetry_multiplicity
_atom_site_calc_flag
_atom_site_refinement_flags
_atom_site_disorder_assembly
_atom_site_disorder_group
C1 C 0.4452(5) -0.0762(4) 0.1403(3) 0.0155(5) Uani 1 1 d . . .
C2 C 0.5353(5) -0.1050(4) 0.3299(3) 0.0147(5) Uani 1 1 d . . .
H2 H 0.7295 -0.1750 0.3273 0.018 Uiso 1 1 calc R . .
C3 C 0.4840(5) 0.1608(4) 0.3894(3) 0.0137(5) Uani 1 1 d . . .
H3 H 0.5981 0.2728 0.3056 0.016 Uiso 1 1 calc R . .
C4 C 0.5766(5) 0.1218(4) 0.5803(3) 0.0136(5) Uani 1 1 d . . .
O1A O 0.2761(4) -0.1956(4) 0.1157(2) 0.0237(4) Uani 1 1 d . . .
O1B O 0.5645(3) 0.0774(3) 0.0165(2) 0.0200(4) Uani 1 1 d . . .
H1 H 0.5156 0.0752 -0.0858 0.030 Uiso 1 1 calc R . .
O2 O 0.3984(3) -0.2790(3) 0.4555(2) 0.0184(4) Uani 1 1 d . . .
H2O H 0.3120 -0.3523 0.3991 0.028 Uiso 1 1 calc R . .
O3 O 0.2180(3) 0.2842(3) 0.3739(2) 0.0158(4) Uani 1 1 d . . .
H3O H 0.1204 0.2101 0.4570 0.024 Uiso 1 1 calc R . .
O4A O 0.3998(3) 0.1450(3) 0.7109(2) 0.0174(4) Uani 1 1 d . . .
O4B O 0.8194(3) 0.0645(3) 0.5955(2) 0.0194(4) Uani 1 1 d . . .
C21 C -0.0764(6) -0.5251(5) -0.1042(4) 0.0251(6) Uani 1 1 d . . .
H21B H -0.1246 -0.6015 -0.2015 0.038 Uiso 1 1 calc R . .
H21C H -0.2367 -0.4332 -0.0460 0.038 Uiso 1 1 calc R . .
H21A H 0.0117 -0.6631 -0.0136 0.038 Uiso 1 1 calc R . .
N22 N 0.1055(4) -0.3398(4) -0.1819(3) 0.0192(5) Uani 1 1 d . . .
H22B H 0.1716 -0.2892 -0.0901 0.029 Uiso 1 1 calc R . .
H22C H 0.0155 -0.1983 -0.2516 0.029 Uiso 1 1 calc R . .
H22A H 0.2410 -0.4182 -0.2516 0.029 Uiso 1 1 calc R . .

loop_
_atom_site_aniso_label
_atom_site_aniso_U_11
_atom_site_aniso_U_22
_atom_site_aniso_U_33
_atom_site_aniso_U_23
_atom_site_aniso_U_13
_atom_site_aniso_U_12
C1 0.0183(11) 0.0149(11) 0.0131(11) -0.0039(9) 0.0000(9) -0.0018(9)
C2 0.0200(12) 0.0121(11) 0.0121(11) -0.0022(9) -0.0017(9) -0.0033(9)
C3 0.0154(11) 0.0163(11) 0.0101(11) -0.0027(9) -0.0010(9) -0.0039(9)
C4 0.0174(11) 0.0112(10) 0.0127(11) -0.0014(8) -0.0014(9) -0.0046(8)
O1A 0.0340(11) 0.0256(10) 0.0158(9) -0.0029(7) -0.0038(8) -0.0157(8)
O1B 0.0265(10) 0.0260(10) 0.0101(8) -0.0026(7) -0.0010(7) -0.0123(7)
O2 0.0292(10) 0.0146(8) 0.0129(9) -0.0019(7) 0.0000(7) -0.0094(7)
O3 0.0153(8) 0.0166(9) 0.0150(8) -0.0011(7) -0.0023(6) -0.0024(6)
O4A 0.0185(8) 0.0235(10) 0.0106(8) -0.0040(7) -0.0005(6) -0.0037(7)
O4B 0.0151(8) 0.0265(9) 0.0170(9) -0.0029(7) -0.0022(6) -0.0052(7)
C21 0.0217(12) 0.0212(13) 0.0329(16) -0.0065(11) 0.0037(11) -0.0075(10)
N22 0.0168(10) 0.0247(12) 0.0174(10) -0.0034(9) -0.0018(8) -0.0070(8)

loop_
_atom_type_symbol
_atom_type_description
_atom_type_scat_dispersion_real
_atom_type_scat_dispersion_imag
_atom_type_scat_source
C C 0.0033 0.0000 'International Tables Vol C Tables 4.2.6.8 and 6.1.1.4'
H H 0.0000 0.0000 'International Tables Vol C Tables 4.2.6.8 and 6.1.1.4'
N N 0.0061 0.0000 'International Tables Vol C Tables 4.2.6.8 and 6.1.1.4'
O O 0.0106 0.0000 'International Tables Vol C Tables 4.2.6.8 and 6.1.1.4'

loop_
_geom_angle_atom_site_label_1
_geom_angle_atom_site_label_2
_geom_angle_atom_site_label_3
_geom_angle
_geom_angle_site_symmetry_1
_geom_angle_site_symmetry_3
O1A C1 O1B 125.9(2) . .
O1A C1 C2 120.0(2) . .
O1B C1 C2 114.14(19) . .
O2 C2 C1 110.35(18) . .
O2 C2 C3 109.65(18) . .
C1 C2 C3 109.84(18) . .
O2 C2 H2 109.0 . .
C1 C2 H2 109.0 . .
C3 C2 H2 109.0 . .
O3 C3 C4 114.39(19) . .
O3 C3 C2 111.61(18) . .
C4 C3 C2 107.91(18) . .
O3 C3 H3 107.6 . .
C4 C3 H3 107.6 . .
C2 C3 H3 107.6 . .
O4B C4 O4A 125.2(2) . .
O4B C4 C3 117.3(2) . .
O4A C4 C3 117.4(2) . .
C1 O1B H1 109.5 . .
C2 O2 H2O 109.5 . .
C3 O3 H3O 109.5 . .
N22 C21 H21B 109.5 . .
N22 C21 H21C 109.5 . .
H21B C21 H21C 109.5 . .
N22 C21 H21A 109.5 . .
H21B C21 H21A 109.5 . .
H21C C21 H21A 109.5 . .
C21 N22 H22B 109.5 . .
C21 N22 H22C 109.5 . .
H22B N22 H22C 109.5 . .
C21 N22 H22A 109.5 . .
H22B N22 H22A 109.5 . .
H22C N22 H22A 109.5 . .

loop_
_geom_bond_atom_site_label_1
_geom_bond_atom_site_label_2
_geom_bond_distance
_geom_bond_site_symmetry_2
C1 O1A 1.222(3) .
C1 O1B 1.294(3) .
C1 C2 1.521(3) .
C2 O2 1.415(3) .
C2 C3 1.534(3) .
C2 H2 1.0000 .
C3 O3 1.412(3) .
C3 C4 1.529(3) .
C3 H3 1.0000 .
C4 O4B 1.245(3) .
C4 O4A 1.268(3) .
O1B H1 0.8400 .
O2 H2O 0.8400 .
O3 H3O 0.8400 .
C21 N22 1.481(3) .
C21 H21B 0.9800 .
C21 H21C 0.9800 .
C21 H21A 0.9800 .
N22 H22B 0.9100 .
N22 H22C 0.9100 .
N22 H22A 0.9100 .

loop_
_geom_hbond_atom_site_label_D
_geom_hbond_atom_site_label_H
_geom_hbond_atom_site_label_A
_geom_hbond_distance_DH
_geom_hbond_distance_HA
_geom_hbond_distance_DA
_geom_hbond_angle_DHA
_geom_hbond_site_symmetry_A
O2 H2O O1A 0.84 2.15 2.637(2) 117.0 .
N22 H22B O1A 0.91 1.88 2.785(3) 173.7 .
O1B H1 O4A 0.84 1.66 2.480(2) 166.6 1_554
N22 H22A O2 0.91 2.29 2.951(3) 129.5 1_554
O2 H2O O3 0.84 2.13 2.858(2) 144.7 1_545
O3 H3O O4B 0.84 1.97 2.780(2) 163.2 1_455
N22 H22C O4B 0.91 1.85 2.753(3) 173.9 1_454
N22 H22A O4A 0.91 2.38 3.080(3) 134.2 1_544
